data_4024771
loop_
_publ_author_name
'Guangrong Zheng'
'Linda P. Dwoskin'
'Agripina G. Deaciuc'
'Peter A. Crooks'

_publ_section_title
;
Stereocontrolled Synthesis and Pharmacological Evaluation
of cis-2,6-Diphenethyl-1-azabicyclo[2.2.2]octanes as Lobelane Analogues
;
_journal_name_full 'Journal of Organic Chemistry'
_journal_page_first 6072
_journal_page_last 6076
_journal_paper_doi 10.1021/jo901082r
_journal_volume 74
_journal_year 2009
_chemical_formula_sum 'C24 H26 Cl3 N O3'
_chemical_formula_weight 482.81
_chemical_name_systematic
; 
 ? 
;
_space_group_IT_number 2
_symmetry_cell_setting triclinic
_symmetry_space_group_name_Hall '-P 1'
_symmetry_space_group_name_H-M 'P -1'
_atom_sites_solution_hydrogens geom
_atom_sites_solution_primary direct
_atom_sites_solution_secondary difmap
_audit_creation_method SHELXL-97
_cell_angle_alpha 82.0450(7)
_cell_angle_beta 88.7559(7)
_cell_angle_gamma 66.1562(7)
_cell_formula_units_Z 2
_cell_length_a 9.97360(10)
_cell_length_b 11.1618(2)
_cell_length_c 11.5289(2)
_cell_measurement_reflns_used 5249
_cell_measurement_temperature 90.0(2)
_cell_measurement_theta_max 27.48
_cell_measurement_theta_min 1.00
_cell_volume 1161.77(3)
_computing_cell_refinement 'SCALEPACK (Otwinowski & Minor, 1997)'
_computing_data_collection 'COLLECT (Nonius, 1998)'
_computing_data_reduction 'DENZO-SMN (Otwinowski & Minor, 1997)'
_computing_molecular_graphics 'XP in SHELXTL (Sheldrick, 1994)'
_computing_publication_material
; 
SHELX97-2 (Sheldrick, 1997) and local procedures 
;
_computing_structure_refinement 'SHELXL-97 (Sheldrick, 1997)'
_computing_structure_solution 'SHELXS-97 (Sheldrick, 1990)'
_diffrn_ambient_temperature 90.0(2)
_diffrn_detector_area_resol_mean 18
_diffrn_measured_fraction_theta_full .998
_diffrn_measured_fraction_theta_max .998
_diffrn_measurement_device_type 'Nonius KappaCCD diffractometer'
_diffrn_measurement_method '\w scans at fixed \c = 55\%'
_diffrn_radiation_monochromator graphite
_diffrn_radiation_source 'fine-focus sealed tube'
_diffrn_radiation_type MoK\a
_diffrn_radiation_wavelength 0.71073
_diffrn_reflns_av_R_equivalents 0.0270
_diffrn_reflns_av_sigmaI/netI 0.0395
_diffrn_reflns_limit_h_max 12
_diffrn_reflns_limit_h_min -12
_diffrn_reflns_limit_k_max 14
_diffrn_reflns_limit_k_min -14
_diffrn_reflns_limit_l_max 14
_diffrn_reflns_limit_l_min -14
_diffrn_reflns_number 10487
_diffrn_reflns_theta_full 27.44
_diffrn_reflns_theta_max 27.44
_diffrn_reflns_theta_min 1.78
_exptl_absorpt_coefficient_mu 0.421
_exptl_absorpt_correction_T_max 0.9206
_exptl_absorpt_correction_T_min 0.8842
_exptl_absorpt_correction_type multi-scan
_exptl_absorpt_process_details 'Scalepack (Otwinowski & Minor, 1997)'
_exptl_crystal_colour colourless
_exptl_crystal_density_diffrn 1.380
_exptl_crystal_density_method 'not measured'
_exptl_crystal_description block
_exptl_crystal_F_000 504
_exptl_crystal_size_max 0.30
_exptl_crystal_size_mid 0.25
_exptl_crystal_size_min 0.20
_refine_diff_density_max .294
_refine_diff_density_min -.273
_refine_diff_density_rms .055
_refine_ls_extinction_method none
_refine_ls_goodness_of_fit_ref 1.062
_refine_ls_hydrogen_treatment constr
_refine_ls_matrix_type full
_refine_ls_number_parameters 280
_refine_ls_number_reflns 5279
_refine_ls_number_restraints 0
_refine_ls_restrained_S_all 1.062
_refine_ls_R_factor_all 0.0513
_refine_ls_R_factor_gt 0.0361
_refine_ls_shift/su_max 0.000
_refine_ls_shift/su_mean 0.000
_refine_ls_structure_factor_coef Fsqd
_refine_ls_weighting_details 'calc w=1/[\s^2^(Fo^2^)+(0.0435P)^2^+0.3297P] where P=(Fo^2^+2Fc^2^)/3'
_refine_ls_weighting_scheme calc
_refine_ls_wR_factor_gt 0.0867
_refine_ls_wR_factor_ref 0.0940
_reflns_number_gt 4182
_reflns_number_total 5279
_reflns_threshold_expression >2\s(I)
_cod_data_source_file jo901082r_si_002.cif
_cod_data_source_block k05011
_cod_database_code 4024771

loop_
_symmetry_equiv_pos_as_xyz
'x, y, z'
'-x, -y, -z'

loop_
_atom_site_label
_atom_site_type_symbol
_atom_site_fract_x
_atom_site_fract_y
_atom_site_fract_z
_atom_site_U_iso_or_equiv
_atom_site_adp_type
_atom_site_occupancy
_atom_site_symmetry_multiplicity
_atom_site_calc_flag
_atom_site_refinement_flags
_atom_site_disorder_assembly
_atom_site_disorder_group
N1 N 0.19440(14) 0.20123(12) 0.27348(11) 0.0164(3) Uani 1 1 d . . .
O1 O 0.17947(12) 0.45499(12) -0.02504(10) 0.0260(3) Uani 1 1 d . . .
O2 O 0.17483(13) 0.01169(11) 0.35707(9) 0.0230(3) Uani 1 1 d . . .
O3 O 0.21027(12) 0.14792(10) 0.46967(9) 0.0187(2) Uani 1 1 d . . .
C1 C 0.21519(16) 0.32245(15) 0.28939(13) 0.0172(3) Uani 1 1 d . . .
H1 H 0.1578 0.3578 0.3584 0.021 Uiso 1 1 calc R . .
C2 C 0.14997(17) 0.42828(15) 0.18194(13) 0.0198(3) Uani 1 1 d . . .
H2A H 0.0417 0.4640 0.1841 0.024 Uiso 1 1 calc R . .
H2B H 0.1796 0.5020 0.1874 0.024 Uiso 1 1 calc R . .
C3 C 0.19586(16) 0.37930(16) 0.06531(14) 0.0193(3) Uani 1 1 d . . .
C4 C 0.25829(17) 0.23161(16) 0.06892(13) 0.0190(3) Uani 1 1 d . . .
H4A H 0.3636 0.1936 0.0930 0.023 Uiso 1 1 calc R . .
H4B H 0.2499 0.2100 -0.0103 0.023 Uiso 1 1 calc R . .
C5 C 0.17677(17) 0.17086(15) 0.15509(13) 0.0173(3) Uani 1 1 d . . .
H5 H 0.2246 0.0726 0.1575 0.021 Uiso 1 1 calc R . .
C6 C 0.01424(17) 0.21629(16) 0.12204(13) 0.0178(3) Uani 1 1 d . . .
H6A H -0.0295 0.1700 0.1802 0.021 Uiso 1 1 calc R . .
H6B H -0.0367 0.3123 0.1256 0.021 Uiso 1 1 calc R . .
C7 C -0.01093(17) 0.18969(17) 0.00011(14) 0.0209(3) Uani 1 1 d . . .
H7A H 0.0247 0.2431 -0.0580 0.025 Uiso 1 1 calc R . .
H7B H 0.0493 0.0953 -0.0055 0.025 Uiso 1 1 calc R . .
C8 C -0.16827(17) 0.21984(15) -0.03309(13) 0.0174(3) Uani 1 1 d . . .
C9 C -0.28676(17) 0.29553(16) 0.02821(14) 0.0199(3) Uani 1 1 d . . .
H9 H -0.2699 0.3296 0.0949 0.024 Uiso 1 1 calc R . .
C10 C -0.42994(18) 0.32209(16) -0.00682(14) 0.0220(3) Uani 1 1 d . . .
H10 H -0.5097 0.3738 0.0362 0.026 Uiso 1 1 calc R . .
C11 C -0.45676(18) 0.27358(16) -0.10382(14) 0.0219(3) Uani 1 1 d . . .
H11 H -0.5544 0.2907 -0.1271 0.026 Uiso 1 1 calc R . .
C12 C -0.33956(18) 0.19961(16) -0.16675(14) 0.0233(4) Uani 1 1 d . . .
H12 H -0.3570 0.1669 -0.2341 0.028 Uiso 1 1 calc R . .
C13 C -0.19729(18) 0.17315(16) -0.13195(14) 0.0206(3) Uani 1 1 d . . .
H13 H -0.1180 0.1224 -0.1759 0.025 Uiso 1 1 calc R . .
C14 C 0.37597(16) 0.29405(15) 0.31675(14) 0.0183(3) Uani 1 1 d . . .
H14A H 0.4296 0.2866 0.2430 0.022 Uiso 1 1 calc R . .
H14B H 0.4217 0.2083 0.3685 0.022 Uiso 1 1 calc R . .
C15 C 0.39004(18) 0.40317(17) 0.37669(16) 0.0259(4) Uani 1 1 d . . .
H15A H 0.3368 0.4898 0.3279 0.031 Uiso 1 1 calc R . .
H15B H 0.3432 0.4055 0.4534 0.031 Uiso 1 1 calc R . .
C16 C 0.54734(17) 0.38275(15) 0.39544(14) 0.0194(3) Uani 1 1 d . . .
C17 C 0.61377(19) 0.44251(17) 0.31387(14) 0.0261(4) Uani 1 1 d . . .
H17 H 0.5596 0.4956 0.2450 0.031 Uiso 1 1 calc R . .
C18 C 0.7574(2) 0.42640(18) 0.33073(15) 0.0291(4) Uani 1 1 d . . .
H18 H 0.8007 0.4688 0.2742 0.035 Uiso 1 1 calc R . .
C19 C 0.83766(18) 0.34832(17) 0.43020(16) 0.0267(4) Uani 1 1 d . . .
H19 H 0.9361 0.3373 0.4424 0.032 Uiso 1 1 calc R . .
C20 C 0.77434(18) 0.28643(16) 0.51174(15) 0.0258(4) Uani 1 1 d . . .
H20 H 0.8297 0.2317 0.5795 0.031 Uiso 1 1 calc R . .
C21 C 0.62983(18) 0.30419(16) 0.49456(15) 0.0228(4) Uani 1 1 d . . .
H21 H 0.5867 0.2620 0.5514 0.027 Uiso 1 1 calc R . .
C22 C 0.19116(16) 0.11245(15) 0.36431(13) 0.0177(3) Uani 1 1 d . . .
C23 C 0.20903(18) 0.05510(16) 0.56816(13) 0.0202(3) Uani 1 1 d . . .
H23A H 0.2760 -0.0359 0.5565 0.024 Uiso 1 1 calc R . .
H23B H 0.1089 0.0583 0.5785 0.024 Uiso 1 1 calc R . .
C24 C 0.25950(17) 0.09394(16) 0.67413(13) 0.0204(3) Uani 1 1 d . . .
Cl1 Cl 0.43905(5) 0.08806(4) 0.65678(4) 0.03013(12) Uani 1 1 d . . .
Cl2 Cl 0.13926(5) 0.25565(4) 0.69801(4) 0.03371(13) Uani 1 1 d . . .
Cl3 Cl 0.26119(5) -0.02190(4) 0.79665(3) 0.02629(11) Uani 1 1 d . . .

loop_
_atom_site_aniso_label
_atom_site_aniso_U_11
_atom_site_aniso_U_22
_atom_site_aniso_U_33
_atom_site_aniso_U_23
_atom_site_aniso_U_13
_atom_site_aniso_U_12
N1 0.0205(7) 0.0172(6) 0.0127(6) -0.0007(5) -0.0032(5) -0.0092(5)
O1 0.0246(6) 0.0308(7) 0.0216(6) 0.0068(5) -0.0037(5) -0.0133(5)
O2 0.0335(7) 0.0194(6) 0.0183(6) -0.0017(5) -0.0022(5) -0.0131(5)
O3 0.0259(6) 0.0198(6) 0.0112(5) -0.0006(4) -0.0025(4) -0.0104(5)
C1 0.0181(7) 0.0167(8) 0.0167(7) -0.0027(6) -0.0021(6) -0.0067(6)
C2 0.0190(8) 0.0191(8) 0.0210(8) -0.0003(6) -0.0036(6) -0.0081(6)
C3 0.0139(7) 0.0248(8) 0.0204(8) 0.0010(7) -0.0038(6) -0.0101(7)
C4 0.0171(7) 0.0255(8) 0.0155(8) -0.0010(6) -0.0012(6) -0.0101(7)
C5 0.0202(8) 0.0191(8) 0.0129(7) -0.0023(6) -0.0016(6) -0.0080(6)
C6 0.0210(8) 0.0217(8) 0.0131(7) -0.0019(6) -0.0011(6) -0.0112(7)
C7 0.0181(8) 0.0292(9) 0.0160(8) -0.0053(7) -0.0015(6) -0.0095(7)
C8 0.0217(8) 0.0181(8) 0.0133(7) 0.0008(6) -0.0020(6) -0.0097(6)
C9 0.0228(8) 0.0237(8) 0.0167(8) -0.0032(6) -0.0002(6) -0.0128(7)
C10 0.0204(8) 0.0219(8) 0.0241(8) -0.0019(7) 0.0029(7) -0.0094(7)
C11 0.0201(8) 0.0234(8) 0.0230(8) 0.0038(7) -0.0064(6) -0.0114(7)
C12 0.0272(9) 0.0233(8) 0.0196(8) -0.0017(7) -0.0065(7) -0.0106(7)
C13 0.0219(8) 0.0210(8) 0.0172(8) -0.0031(6) -0.0020(6) -0.0069(7)
C14 0.0166(7) 0.0187(8) 0.0184(8) -0.0021(6) -0.0023(6) -0.0061(6)
C15 0.0208(8) 0.0253(9) 0.0313(9) -0.0111(7) -0.0048(7) -0.0067(7)
C16 0.0207(8) 0.0161(8) 0.0217(8) -0.0079(6) -0.0016(6) -0.0061(6)
C17 0.0341(10) 0.0246(9) 0.0176(8) -0.0026(7) -0.0027(7) -0.0099(8)
C18 0.0344(10) 0.0327(10) 0.0261(9) -0.0087(8) 0.0112(8) -0.0188(8)
C19 0.0196(8) 0.0259(9) 0.0364(10) -0.0112(8) 0.0033(7) -0.0092(7)
C20 0.0239(9) 0.0221(9) 0.0286(9) 0.0001(7) -0.0087(7) -0.0070(7)
C21 0.0253(8) 0.0224(8) 0.0225(8) -0.0011(7) -0.0012(7) -0.0121(7)
C22 0.0177(8) 0.0195(8) 0.0144(7) -0.0026(6) -0.0018(6) -0.0059(6)
C23 0.0250(8) 0.0219(8) 0.0145(8) 0.0008(6) -0.0015(6) -0.0113(7)
C24 0.0234(8) 0.0211(8) 0.0143(8) -0.0011(6) 0.0000(6) -0.0071(7)
Cl1 0.0271(2) 0.0380(3) 0.0279(2) 0.00292(18) -0.00702(17) -0.01791(19)
Cl2 0.0479(3) 0.0224(2) 0.0220(2) -0.00576(17) 0.00513(19) -0.00465(19)
Cl3 0.0341(2) 0.0269(2) 0.0151(2) 0.00221(16) -0.00031(16) -0.01114(18)

loop_
_atom_type_symbol
_atom_type_description
_atom_type_scat_dispersion_real
_atom_type_scat_dispersion_imag
_atom_type_scat_source
C C .0033 .0016 'International Tables Vol C Tables 4.2.6.8 and 6.1.1.4'
H H .0000 .0000 'International Tables Vol C Tables 4.2.6.8 and 6.1.1.4'
N N .0061 .0033 'International Tables Vol C Tables 4.2.6.8 and 6.1.1.4'
O O .0106 .0060 'International Tables Vol C Tables 4.2.6.8 and 6.1.1.4'
Cl Cl .1484 .1585 'International Tables Vol C Tables 4.2.6.8 and 6.1.1.4'

loop_
_geom_angle_atom_site_label_1
_geom_angle_atom_site_label_2
_geom_angle_atom_site_label_3
_geom_angle
_geom_angle_site_symmetry_1
_geom_angle_site_symmetry_3
_geom_angle_publ_flag
C22 N1 C5 116.08(12) . . ?
C22 N1 C1 122.68(12) . . ?
C5 N1 C1 121.24(12) . . ?
C22 O3 C23 113.39(12) . . ?
N1 C1 C14 112.47(12) . . ?
N1 C1 C2 109.70(12) . . ?
C14 C1 C2 112.46(13) . . ?
N1 C1 H1 107.3 . . ?
C14 C1 H1 107.3 . . ?
C2 C1 H1 107.3 . . ?
C3 C2 C1 114.52(13) . . ?
C3 C2 H2A 108.6 . . ?
C1 C2 H2A 108.6 . . ?
C3 C2 H2B 108.6 . . ?
C1 C2 H2B 108.6 . . ?
H2A C2 H2B 107.6 . . ?
O1 C3 C4 122.73(15) . . ?
O1 C3 C2 121.90(15) . . ?
C4 C3 C2 115.33(13) . . ?
C3 C4 C5 110.56(13) . . ?
C3 C4 H4A 109.5 . . ?
C5 C4 H4A 109.5 . . ?
C3 C4 H4B 109.5 . . ?
C5 C4 H4B 109.5 . . ?
H4A C4 H4B 108.1 . . ?
N1 C5 C4 108.60(12) . . ?
N1 C5 C6 110.43(12) . . ?
C4 C5 C6 114.02(12) . . ?
N1 C5 H5 107.9 . . ?
C4 C5 H5 107.9 . . ?
C6 C5 H5 107.9 . . ?
C7 C6 C5 112.83(13) . . ?
C7 C6 H6A 109.0 . . ?
C5 C6 H6A 109.0 . . ?
C7 C6 H6B 109.0 . . ?
C5 C6 H6B 109.0 . . ?
H6A C6 H6B 107.8 . . ?
C8 C7 C6 115.38(13) . . ?
C8 C7 H7A 108.4 . . ?
C6 C7 H7A 108.4 . . ?
C8 C7 H7B 108.4 . . ?
C6 C7 H7B 108.4 . . ?
H7A C7 H7B 107.5 . . ?
C9 C8 C13 118.03(14) . . ?
C9 C8 C7 123.03(13) . . ?
C13 C8 C7 118.91(14) . . ?
C8 C9 C10 120.88(14) . . ?
C8 C9 H9 119.6 . . ?
C10 C9 H9 119.6 . . ?
C11 C10 C9 120.41(15) . . ?
C11 C10 H10 119.8 . . ?
C9 C10 H10 119.8 . . ?
C10 C11 C12 119.25(15) . . ?
C10 C11 H11 120.4 . . ?
C12 C11 H11 120.4 . . ?
C13 C12 C11 120.36(15) . . ?
C13 C12 H12 119.8 . . ?
C11 C12 H12 119.8 . . ?
C12 C13 C8 121.06(15) . . ?
C12 C13 H13 119.5 . . ?
C8 C13 H13 119.5 . . ?
C1 C14 C15 111.85(12) . . ?
C1 C14 H14A 109.2 . . ?
C15 C14 H14A 109.2 . . ?
C1 C14 H14B 109.2 . . ?
C15 C14 H14B 109.2 . . ?
H14A C14 H14B 107.9 . . ?
C16 C15 C14 112.63(13) . . ?
C16 C15 H15A 109.1 . . ?
C14 C15 H15A 109.1 . . ?
C16 C15 H15B 109.1 . . ?
C14 C15 H15B 109.1 . . ?
H15A C15 H15B 107.8 . . ?
C17 C16 C21 118.10(15) . . ?
C17 C16 C15 120.67(15) . . ?
C21 C16 C15 121.23(15) . . ?
C18 C17 C16 121.36(16) . . ?
C18 C17 H17 119.3 . . ?
C16 C17 H17 119.3 . . ?
C19 C18 C17 119.75(16) . . ?
C19 C18 H18 120.1 . . ?
C17 C18 H18 120.1 . . ?
C20 C19 C18 119.85(16) . . ?
C20 C19 H19 120.1 . . ?
C18 C19 H19 120.1 . . ?
C19 C20 C21 119.96(15) . . ?
C19 C20 H20 120.0 . . ?
C21 C20 H20 120.0 . . ?
C20 C21 C16 120.98(16) . . ?
C20 C21 H21 119.5 . . ?
C16 C21 H21 119.5 . . ?
O2 C22 N1 125.80(14) . . ?
O2 C22 O3 122.35(14) . . ?
N1 C22 O3 111.85(13) . . ?
O3 C23 C24 106.77(12) . . ?
O3 C23 H23A 110.4 . . ?
C24 C23 H23A 110.4 . . ?
O3 C23 H23B 110.4 . . ?
C24 C23 H23B 110.4 . . ?
H23A C23 H23B 108.6 . . ?
C23 C24 Cl1 110.80(11) . . ?
C23 C24 Cl2 111.11(11) . . ?
Cl1 C24 Cl2 108.91(9) . . ?
C23 C24 Cl3 107.26(11) . . ?
Cl1 C24 Cl3 109.05(8) . . ?
Cl2 C24 Cl3 109.68(8) . . ?

loop_
_geom_bond_atom_site_label_1
_geom_bond_atom_site_label_2
_geom_bond_distance
_geom_bond_site_symmetry_2
_geom_bond_publ_flag
N1 C22 1.3478(19) . ?
N1 C5 1.4817(18) . ?
N1 C1 1.4848(19) . ?
O1 C3 1.2156(18) . ?
O2 C22 1.2137(19) . ?
O3 C22 1.3685(17) . ?
O3 C23 1.4307(18) . ?
C1 C14 1.535(2) . ?
C1 C2 1.537(2) . ?
C1 H1 1.0000 . ?
C2 C3 1.513(2) . ?
C2 H2A 0.9900 . ?
C2 H2B 0.9900 . ?
C3 C4 1.503(2) . ?
C4 C5 1.527(2) . ?
C4 H4A 0.9900 . ?
C4 H4B 0.9900 . ?
C5 C6 1.529(2) . ?
C5 H5 1.0000 . ?
C6 C7 1.523(2) . ?
C6 H6A 0.9900 . ?
C6 H6B 0.9900 . ?
C7 C8 1.512(2) . ?
C7 H7A 0.9900 . ?
C7 H7B 0.9900 . ?
C8 C9 1.390(2) . ?
C8 C13 1.398(2) . ?
C9 C10 1.393(2) . ?
C9 H9 0.9500 . ?
C10 C11 1.383(2) . ?
C10 H10 0.9500 . ?
C11 C12 1.387(2) . ?
C11 H11 0.9500 . ?
C12 C13 1.384(2) . ?
C12 H12 0.9500 . ?
C13 H13 0.9500 . ?
C14 C15 1.535(2) . ?
C14 H14A 0.9900 . ?
C14 H14B 0.9900 . ?
C15 C16 1.507(2) . ?
C15 H15A 0.9900 . ?
C15 H15B 0.9900 . ?
C16 C17 1.387(2) . ?
C16 C21 1.390(2) . ?
C17 C18 1.384(2) . ?
C17 H17 0.9500 . ?
C18 C19 1.384(3) . ?
C18 H18 0.9500 . ?
C19 C20 1.381(2) . ?
C19 H19 0.9500 . ?
C20 C21 1.388(2) . ?
C20 H20 0.9500 . ?
C21 H21 0.9500 . ?
C23 C24 1.511(2) . ?
C23 H23A 0.9900 . ?
C23 H23B 0.9900 . ?
C24 Cl1 1.7732(17) . ?
C24 Cl2 1.7734(16) . ?
C24 Cl3 1.7736(16) . ?

loop_
_geom_torsion_atom_site_label_1
_geom_torsion_atom_site_label_2
_geom_torsion_atom_site_label_3
_geom_torsion_atom_site_label_4
_geom_torsion
_geom_torsion_site_symmetry_1
_geom_torsion_site_symmetry_2
_geom_torsion_site_symmetry_3
_geom_torsion_site_symmetry_4
_geom_torsion_publ_flag
C22 N1 C1 C14 78.22(18) . . . . ?
C5 N1 C1 C14 -101.41(15) . . . . ?
C22 N1 C1 C2 -155.82(14) . . . . ?
C5 N1 C1 C2 24.56(18) . . . . ?
N1 C1 C2 C3 -48.67(17) . . . . ?
C14 C1 C2 C3 77.29(16) . . . . ?
C1 C2 C3 O1 -164.25(14) . . . . ?
C1 C2 C3 C4 17.55(19) . . . . ?
O1 C3 C4 C5 -140.39(15) . . . . ?
C2 C3 C4 C5 37.79(17) . . . . ?
C22 N1 C5 C4 -150.88(13) . . . . ?
C1 N1 C5 C4 28.77(18) . . . . ?
C22 N1 C5 C6 83.42(16) . . . . ?
C1 N1 C5 C6 -96.93(16) . . . . ?
C3 C4 C5 N1 -60.78(16) . . . . ?
C3 C4 C5 C6 62.80(16) . . . . ?
N1 C5 C6 C7 179.05(13) . . . . ?
C4 C5 C6 C7 56.46(18) . . . . ?
C5 C6 C7 C8 174.17(13) . . . . ?
C6 C7 C8 C9 15.2(2) . . . . ?
C6 C7 C8 C13 -166.81(14) . . . . ?
C13 C8 C9 C10 1.1(2) . . . . ?
C7 C8 C9 C10 179.10(15) . . . . ?
C8 C9 C10 C11 -0.1(2) . . . . ?
C9 C10 C11 C12 -0.8(2) . . . . ?
C10 C11 C12 C13 0.9(2) . . . . ?
C11 C12 C13 C8 0.1(2) . . . . ?
C9 C8 C13 C12 -1.0(2) . . . . ?
C7 C8 C13 C12 -179.16(15) . . . . ?
N1 C1 C14 C15 -158.80(13) . . . . ?
C2 C1 C14 C15 76.74(17) . . . . ?
C1 C14 C15 C16 -175.35(14) . . . . ?
C14 C15 C16 C17 93.87(19) . . . . ?
C14 C15 C16 C21 -86.30(19) . . . . ?
C21 C16 C17 C18 -0.9(2) . . . . ?
C15 C16 C17 C18 178.97(15) . . . . ?
C16 C17 C18 C19 0.6(3) . . . . ?
C17 C18 C19 C20 0.3(3) . . . . ?
C18 C19 C20 C21 -0.9(3) . . . . ?
C19 C20 C21 C16 0.6(2) . . . . ?
C17 C16 C21 C20 0.3(2) . . . . ?
C15 C16 C21 C20 -179.57(15) . . . . ?
C5 N1 C22 O2 -0.2(2) . . . . ?
C1 N1 C22 O2 -179.87(14) . . . . ?
C5 N1 C22 O3 179.16(12) . . . . ?
C1 N1 C22 O3 -0.48(19) . . . . ?
C23 O3 C22 O2 0.0(2) . . . . ?
C23 O3 C22 N1 -179.37(12) . . . . ?
C22 O3 C23 C24 169.48(12) . . . . ?
O3 C23 C24 Cl1 -60.21(14) . . . . ?
O3 C23 C24 Cl2 61.01(15) . . . . ?
O3 C23 C24 Cl3 -179.13(10) . . . . ?
